data_1572679
loop_
_publ_author_name
'Murali, Anna Chandrasekar'
'Panda, Rudrashish'
'Kannan, Ramkumar'
'Das, Ritwick'
'Venkatasubbaiah, Krishnan'

_publ_section_title
;
 O,S-Chelated bis(pentafluorophenyl)boron and
 diphenylboron-&#x3b2;-thioketonates: synthesis, photophysical,
 electrochemical and NLO properties.
;
_journal_issue 42
_journal_name_full 'Dalton transactions (Cambridge, England : 2003)'
_journal_page_first 17263
_journal_page_last 17271
_journal_paper_doi 10.1039/d4dt02471k
_journal_volume 53
_journal_year 2024
_chemical_formula_moiety 'C28 H13 B F10 O2 S'
_chemical_formula_sum 'C28 H13 B F10 O2 S'
_chemical_formula_weight 614.25
_chemical_name_systematic ACM-AR-05
_space_group_crystal_system triclinic
_space_group_IT_number 2
_space_group_name_Hall '-P 1'
_space_group_name_H-M_alt 'P -1'
_atom_sites_solution_hydrogens geom
_atom_sites_solution_primary dual
_audit_creation_date 2024-04-25
_audit_creation_method
;
Olex2 1.2-alpha
(compiled 2018.07.26 svn.r3523 for OlexSys, GUI svn.r5532)
;
_audit_update_record
;
2024-08-30 deposited with the CCDC.	2024-09-24 downloaded from the CCDC.
;
_cell_angle_alpha 71.659(2)
_cell_angle_beta 81.2320(10)
_cell_angle_gamma 76.3720(10)
_cell_formula_units_Z 2
_cell_length_a 8.88200(10)
_cell_length_b 11.7045(2)
_cell_length_c 14.6627(3)
_cell_measurement_reflns_used 16641
_cell_measurement_temperature 100.00(10)
_cell_measurement_theta_max 77.8230
_cell_measurement_theta_min 4.0520
_cell_volume 1401.08(4)
_computing_cell_refinement 'CrysAlisPro 1.171.42.89a (Rigaku OD, 2023)'
_computing_data_collection 'CrysAlisPro 1.171.42.89a (Rigaku OD, 2023)'
_computing_data_reduction 'CrysAlisPro 1.171.42.89a (Rigaku OD, 2023)'
_computing_molecular_graphics 'Olex2 (Dolomanov et al., 2009)'
_computing_publication_material 'Olex2 (Dolomanov et al., 2009)'
_computing_structure_refinement 'ShelXL (Sheldrick, 2015)'
_computing_structure_solution 'ShelXT (Sheldrick, 2015)'
_diffrn_ambient_environment N~2~
_diffrn_ambient_temperature 100.00(10)
_diffrn_detector 'Hybrid Pixel Array Detector'
_diffrn_detector_area_resol_mean 5.8140
_diffrn_detector_type 'Pilatus 200K'
_diffrn_measured_fraction_theta_full 0.999
_diffrn_measured_fraction_theta_max 0.977
_diffrn_measurement_details
;
List of Runs (angles in degrees, time in seconds):

  # Type    Start    End  Width  t~exp~   \w     \q     \k     \f   Frames
#--------------------------------------------------------------------------
  1  \w   -108.00 -28.00   0.50    0.23    --  -38.50 164.00 -50.00  160
  2  \w    -81.00   1.00   0.50    0.23    --  -38.50 116.00 160.00  164
  3  \w   -105.00 -50.00   0.50    0.23    --  -38.50-164.00 -75.00  110
  4  \w     49.00 119.00   0.50    0.23    --   49.56-164.00 -75.00  140
  5  \w     20.00  92.00   0.50    0.23    --   49.56-116.00  72.00  144
  6  \w    102.00 172.00   0.50    0.92    --  107.46 116.00 160.00  140
  7  \w     43.00 110.00   0.50    0.92    --  107.46-116.00  72.00  134
  8  \w     49.00 139.00   0.50    0.92    --  107.46-164.00 -75.00  180
  9  \w     72.00 156.00   0.50    0.92    --  107.46 164.00 -50.00  168
 10  \w   -101.00 -21.00   0.50    0.23    --  -38.50 -68.00 -56.98  160
 11  \w   -101.00 -26.00   0.50    0.23    --  -38.50 -60.00  25.57  150
 12  \w   -101.00 -23.00   0.50    0.23    --  -38.50 -64.00 -94.17  156
 13  \w     46.00 116.00   0.50    0.23    --   49.56  37.00 120.00  140
 14  \w    -17.00  53.00   0.50    0.23    --   49.56 -37.00 -30.00  140
 15  \w     46.00 116.00   0.50    0.23    --   49.56  37.00 -90.00  140
 16  \w     39.00 107.00   0.50    0.92    --  107.46 -94.00 -60.00  136
 17  \w     95.00 170.00   0.50    0.92    --  107.46  61.00  30.00  150
 18  \w     43.00 112.00   0.50    0.92    --  107.46 -45.00  30.00  138
 19  \w     45.00 121.00   0.50    0.92    --  107.46 -61.00  60.00  152
 20  \w     39.00 107.00   0.50    0.92    --  107.46 -94.00-180.00  136
 21  \w     39.00 107.00   0.50    0.92    --  107.46 -94.00   0.00  136
 22  \w     45.00 121.00   0.50    0.92    --  107.46 -61.00 -30.00  152
 23  \w     45.00 113.00   0.50    0.92    --  107.46-125.00 -90.00  136
 24  \w     39.00 111.00   0.50    0.92    --  107.46 -30.00  90.00  144
 25  \w     45.00 113.00   0.50    0.92    --  107.46-125.00 150.00  136
 26  \w    103.00 172.00   0.50    0.92    --  107.46  45.00-180.00  138
 27  \w     39.00 107.00   0.50    0.92    --  107.46 -94.00 -30.00  136
 28  \w     39.00 116.00   0.50    0.92    --  107.46 -15.00  30.00  154
 29  \w     39.00 116.00   0.50    0.92    --  107.46 -15.00-120.00  154
 30  \w    103.00 172.00   0.50    0.92    --  107.46  45.00  60.00  138
 31  \w     39.00 111.00   0.50    0.92    --  107.46 -30.00-180.00  144
 32  \w     97.00 170.00   0.50    0.92    --  107.46 125.00  30.00  146
 33  \w     66.00 107.00   0.50    0.92    --  107.46 -94.00 -90.00   82
 34  \w     77.00 107.00   0.50    0.92    --  107.46 -94.00  90.00   60
 35  \w     43.00 111.00   0.50    0.92    --  107.46 -30.00-120.00  136
 36  \w    141.00 175.00   0.50    0.92    --  107.46  15.00  90.00   68
;
_diffrn_measurement_device 'four-circle diffractometer'
_diffrn_measurement_device_type 'SuperNova, Dual, Cu at home/near, Pilatus 200K'
_diffrn_measurement_method '\w scans'
_diffrn_orient_matrix_type 'CrysAlisPro convention (1999,Acta A55,543-557)'
_diffrn_orient_matrix_UB_11 0.0945926000
_diffrn_orient_matrix_UB_12 -0.0957816000
_diffrn_orient_matrix_UB_13 -0.0495545000
_diffrn_orient_matrix_UB_21 0.0055070000
_diffrn_orient_matrix_UB_22 -0.0998178000
_diffrn_orient_matrix_UB_23 0.0981016000
_diffrn_orient_matrix_UB_31 -0.1520039000
_diffrn_orient_matrix_UB_32 -0.0298625000
_diffrn_orient_matrix_UB_33 -0.0161736000
_diffrn_radiation_monochromator mirror
_diffrn_radiation_probe x-ray
_diffrn_radiation_type CuK\a
_diffrn_radiation_wavelength 1.54184
_diffrn_reflns_av_R_equivalents 0.0424
_diffrn_reflns_av_unetI/netI 0.0264
_diffrn_reflns_Laue_measured_fraction_full 0.999
_diffrn_reflns_Laue_measured_fraction_max 0.977
_diffrn_reflns_limit_h_max 8
_diffrn_reflns_limit_h_min -11
_diffrn_reflns_limit_k_max 14
_diffrn_reflns_limit_k_min -14
_diffrn_reflns_limit_l_max 17
_diffrn_reflns_limit_l_min -18
_diffrn_reflns_number 22444
_diffrn_reflns_point_group_measured_fraction_full 0.999
_diffrn_reflns_point_group_measured_fraction_max 0.977
_diffrn_reflns_theta_full 67.684
_diffrn_reflns_theta_max 78.112
_diffrn_reflns_theta_min 4.061
_diffrn_source 'micro-focus sealed X-ray tube'
_diffrn_source_type 'SuperNova (Cu) X-ray Source'
_exptl_absorpt_coefficient_mu 1.874
_exptl_absorpt_correction_T_max 1.00000
_exptl_absorpt_correction_T_min 0.69197
_exptl_absorpt_correction_type multi-scan
_exptl_absorpt_process_details
;
CrysAlisPro 1.171.42.89a (Rigaku Oxford Diffraction, 2023)
Empirical absorption correction using spherical harmonics,
implemented in SCALE3 ABSPACK scaling algorithm.
;
_exptl_crystal_colour 'clear light yellow'
_exptl_crystal_colour_lustre clear
_exptl_crystal_colour_modifier light
_exptl_crystal_colour_primary yellow
_exptl_crystal_density_diffrn 1.456
_exptl_crystal_description block
_exptl_crystal_F_000 616
_exptl_crystal_preparation Dichloromethane/n-hexane
_exptl_crystal_recrystallization_method 'slow evaporation'
_exptl_crystal_size_max 0.12
_exptl_crystal_size_mid 0.1
_exptl_crystal_size_min 0.09
_refine_diff_density_max 0.369
_refine_diff_density_min -0.515
_refine_diff_density_rms 0.059
_refine_ls_extinction_method none
_refine_ls_goodness_of_fit_ref 1.085
_refine_ls_hydrogen_treatment constr
_refine_ls_matrix_type full
_refine_ls_number_parameters 380
_refine_ls_number_reflns 5864
_refine_ls_number_restraints 0
_refine_ls_restrained_S_all 1.085
_refine_ls_R_factor_all 0.0411
_refine_ls_R_factor_gt 0.0398
_refine_ls_shift/su_max 0.001
_refine_ls_shift/su_mean 0.000
_refine_ls_structure_factor_coef Fsqd
_refine_ls_weighting_details 'w=1/[\s^2^(Fo^2^)+(0.0692P)^2^+0.4777P] where P=(Fo^2^+2Fc^2^)/3'
_refine_ls_weighting_scheme calc
_refine_ls_wR_factor_gt 0.1133
_refine_ls_wR_factor_ref 0.1145
_reflns_Friedel_coverage 0.000
_reflns_number_gt 5556
_reflns_number_total 5864
_reflns_threshold_expression 'I > 2\s(I)'
_cod_data_source_file d4dt02471k2.cif
_cod_data_source_block kv_acm_ar_05_auto
_cod_depositor_comments 'Adding full bibliography for 1572679--1572683.cif.'
_cod_database_code 1572679
_shelx_shelxl_version_number 2018/3
_chemical_oxdiff_formula 'C H N B F O S'
_shelx_space_group_comment
;
The symmetry employed for this shelxl refinement is uniquely defined
by the following loop, which should always be used as a source of
symmetry information in preference to the above space-group names.
They are only intended as comments.
;
_shelx_estimated_absorpt_t_max 0.849
_shelx_estimated_absorpt_t_min 0.806
_diffrn_oxdiff_digest_frames
;
01815593c009dac805c37f77a8f7d26bc5000330c16
;
_reflns_odcompleteness_completeness 99.86
_reflns_odcompleteness_iscentric 1
_reflns_odcompleteness_theta 68.13
_olex2_refinement_description
;
1. Fixed Uiso
 At 1.2 times of:
  All C(H) groups
 At 1.5 times of:
  All C(H,H,H) groups
2.a Aromatic/amide H refined with riding coordinates:
 C4(H4), C9(H9), C3(H3), C7(H7), C6(H6), C12(H12), C13(H13), C16(H16),
 C15(H15), C14(H14)
2.b Idealised Me refined as rotating group:
 C1(H1A,H1B,H1C)
;
_smtbx_masks_void_probe_radius 1.2
_smtbx_masks_void_truncation_radius 1.2
_olex2_submission_special_instructions 'No special instructions were received'
_oxdiff_exptl_absorpt_empirical_details
;
Empirical correction (ABSPACK) includes:
- Absorption correction using spherical harmonics
- Frame scaling
;
_oxdiff_exptl_absorpt_empirical_full_max 1.481
_oxdiff_exptl_absorpt_empirical_full_min 0.711

loop_
_space_group_symop_operation_xyz
'x, y, z'
'-x, -y, -z'

loop_
_atom_site_label
_atom_site_type_symbol
_atom_site_fract_x
_atom_site_fract_y
_atom_site_fract_z
_atom_site_U_iso_or_equiv
_atom_site_adp_type
_atom_site_occupancy
_atom_site_site_symmetry_order
_atom_site_calc_flag
_atom_site_refinement_flags_posn
_atom_site_refinement_flags_adp
_atom_site_refinement_flags_occupancy
_atom_site_disorder_assembly
_atom_site_disorder_group
S1 S 0.57701(4) 0.15612(3) 0.39836(2) 0.02270(10) Uani 1 1 d . . . . .
F5 F 0.39162(9) 0.49784(8) 0.13846(6) 0.02451(18) Uani 1 1 d . . . . .
F10 F 0.54853(9) 0.56584(8) 0.28746(6) 0.02549(19) Uani 1 1 d . . . . .
F9 F 0.79897(11) 0.66173(8) 0.22484(7) 0.0306(2) Uani 1 1 d . . . . .
F1 F 0.56683(11) 0.06660(8) 0.24189(6) 0.0314(2) Uani 1 1 d . . . . .
F6 F 0.82407(10) 0.19425(8) 0.22582(7) 0.0309(2) Uani 1 1 d . . . . .
F4 F 0.30845(11) 0.48000(9) -0.02369(6) 0.0327(2) Uani 1 1 d . . . . .
O1 O 0.38383(10) 0.38109(9) 0.33252(7) 0.0198(2) Uani 1 1 d . . . . .
F8 F 1.06476(11) 0.53066(10) 0.15674(7) 0.0378(2) Uani 1 1 d . . . . .
F7 F 1.07313(10) 0.29567(10) 0.15876(8) 0.0404(2) Uani 1 1 d . . . . .
F3 F 0.36428(14) 0.25722(11) -0.05788(7) 0.0441(3) Uani 1 1 d . . . . .
F2 F 0.49434(14) 0.05249(9) 0.07604(7) 0.0431(3) Uani 1 1 d . . . . .
O2 O -0.11852(12) 0.78184(10) 0.46518(8) 0.0291(2) Uani 1 1 d . . . . .
C5 C 0.25426(15) 0.50788(13) 0.42594(10) 0.0205(3) Uani 1 1 d . . . . .
C4 C 0.20317(16) 0.52537(13) 0.51716(10) 0.0225(3) Uani 1 1 d . . . . .
H4 H 0.253509 0.472020 0.572207 0.027 Uiso 1 1 calc R . . . .
C10 C 0.57048(15) 0.22409(13) 0.48747(10) 0.0216(3) Uani 1 1 d . . . . .
C8 C 0.37959(15) 0.40698(12) 0.41303(9) 0.0195(3) Uani 1 1 d . . . . .
C9 C 0.48536(15) 0.34085(13) 0.48291(10) 0.0212(3) Uani 1 1 d . . . . .
H9 H 0.498932 0.378220 0.529169 0.025 Uiso 1 1 calc R . . . .
C2 C 0.00521(15) 0.69692(13) 0.44675(11) 0.0235(3) Uani 1 1 d . . . . .
C22 C 0.41359(15) 0.38483(13) 0.12732(10) 0.0218(3) Uani 1 1 d . . . . .
C11 C 0.65330(16) 0.14839(13) 0.57318(10) 0.0232(3) Uani 1 1 d . . . . .
C17 C 0.47706(15) 0.28269(13) 0.19983(10) 0.0212(3) Uani 1 1 d . . . . .
C3 C 0.08106(16) 0.61894(14) 0.52744(10) 0.0245(3) Uani 1 1 d . . . . .
H3 H 0.048253 0.630620 0.589209 0.029 Uiso 1 1 calc R . . . .
C23 C 0.67353(15) 0.37318(13) 0.26239(9) 0.0212(3) Uani 1 1 d . . . . .
C28 C 0.67640(15) 0.49236(13) 0.25812(10) 0.0216(3) Uani 1 1 d . . . . .
C7 C 0.05691(16) 0.68296(13) 0.35543(11) 0.0236(3) Uani 1 1 d . . . . .
H7 H 0.008138 0.737794 0.300282 0.028 Uiso 1 1 calc R . . . .
C6 C 0.17986(15) 0.58857(13) 0.34581(10) 0.0219(3) Uani 1 1 d . . . . .
H6 H 0.214260 0.578458 0.283704 0.026 Uiso 1 1 calc R . . . .
C12 C 0.60889(17) 0.17077(14) 0.66270(11) 0.0258(3) Uani 1 1 d . . . . .
H12 H 0.523060 0.234758 0.668819 0.031 Uiso 1 1 calc R . . . .
C18 C 0.50120(17) 0.17182(14) 0.17881(10) 0.0255(3) Uani 1 1 d . . . . .
C27 C 0.80513(17) 0.54630(14) 0.22433(10) 0.0246(3) Uani 1 1 d . . . . .
C21 C 0.37333(16) 0.37818(14) 0.04203(10) 0.0259(3) Uani 1 1 d . . . . .
C24 C 0.81331(16) 0.31057(14) 0.22782(11) 0.0248(3) Uani 1 1 d . . . . .
C19 C 0.46513(19) 0.16165(15) 0.09359(11) 0.0303(3) Uani 1 1 d . . . . .
C26 C 0.93984(17) 0.48006(15) 0.19087(11) 0.0282(3) Uani 1 1 d . . . . .
C25 C 0.94367(17) 0.36104(15) 0.19247(11) 0.0286(3) Uani 1 1 d . . . . .
C13 C 0.6887(2) 0.10064(15) 0.74257(11) 0.0312(3) Uani 1 1 d . . . . .
H13 H 0.658065 0.117298 0.802817 0.037 Uiso 1 1 calc R . . . .
C16 C 0.77930(18) 0.05264(15) 0.56644(12) 0.0296(3) Uani 1 1 d . . . . .
H16 H 0.811184 0.035922 0.506302 0.035 Uiso 1 1 calc R . . . .
C1 C -0.20793(18) 0.85680(14) 0.38606(13) 0.0314(3) Uani 1 1 d . . . . .
H1A H -0.146148 0.912664 0.340232 0.047 Uiso 1 1 calc GR . . . .
H1B H -0.302644 0.904740 0.410276 0.047 Uiso 1 1 calc GR . . . .
H1C H -0.236084 0.804209 0.353642 0.047 Uiso 1 1 calc GR . . . .
C15 C 0.8578(2) -0.01783(16) 0.64662(13) 0.0366(4) Uani 1 1 d . . . . .
H15 H 0.942537 -0.082913 0.641284 0.044 Uiso 1 1 calc R . . . .
C20 C 0.40011(19) 0.26588(16) 0.02500(11) 0.0310(3) Uani 1 1 d . . . . .
C14 C 0.8132(2) 0.00616(16) 0.73467(12) 0.0354(4) Uani 1 1 d . . . . .
H14 H 0.867776 -0.041969 0.789438 0.042 Uiso 1 1 calc R . . . .
B1 B 0.52379(17) 0.30548(14) 0.29409(11) 0.0202(3) Uani 1 1 d . . . . .

loop_
_atom_site_aniso_label
_atom_site_aniso_U_11
_atom_site_aniso_U_22
_atom_site_aniso_U_33
_atom_site_aniso_U_23
_atom_site_aniso_U_13
_atom_site_aniso_U_12
S1 0.02473(18) 0.02167(17) 0.02093(17) -0.00674(13) -0.00377(12) -0.00121(13)
F5 0.0232(4) 0.0253(4) 0.0237(4) -0.0072(3) -0.0032(3) -0.0015(3)
F10 0.0229(4) 0.0256(4) 0.0288(4) -0.0116(3) 0.0013(3) -0.0036(3)
F9 0.0330(5) 0.0315(5) 0.0319(5) -0.0099(4) -0.0033(4) -0.0139(4)
F1 0.0421(5) 0.0248(4) 0.0276(4) -0.0089(3) -0.0078(4) -0.0025(4)
F6 0.0233(4) 0.0283(4) 0.0407(5) -0.0146(4) 0.0018(4) -0.0007(3)
F4 0.0324(5) 0.0402(5) 0.0221(4) -0.0039(4) -0.0081(3) -0.0043(4)
O1 0.0167(4) 0.0240(5) 0.0188(4) -0.0076(4) -0.0022(3) -0.0018(3)
F8 0.0233(4) 0.0497(6) 0.0432(6) -0.0125(5) 0.0027(4) -0.0178(4)
F7 0.0184(4) 0.0451(6) 0.0550(6) -0.0188(5) 0.0076(4) -0.0023(4)
F3 0.0637(7) 0.0516(6) 0.0251(5) -0.0157(4) -0.0133(5) -0.0144(5)
F2 0.0688(7) 0.0353(5) 0.0330(5) -0.0189(4) -0.0057(5) -0.0122(5)
O2 0.0235(5) 0.0284(5) 0.0344(6) -0.0136(4) -0.0032(4) 0.0032(4)
C5 0.0162(6) 0.0249(7) 0.0213(6) -0.0072(5) -0.0019(5) -0.0049(5)
C4 0.0192(6) 0.0265(7) 0.0220(6) -0.0073(5) -0.0030(5) -0.0036(5)
C10 0.0162(6) 0.0260(7) 0.0222(6) -0.0055(5) -0.0014(5) -0.0054(5)
C8 0.0165(6) 0.0230(6) 0.0193(6) -0.0054(5) -0.0005(5) -0.0061(5)
C9 0.0185(6) 0.0260(7) 0.0202(6) -0.0077(5) -0.0022(5) -0.0049(5)
C2 0.0166(6) 0.0238(7) 0.0313(7) -0.0108(6) -0.0015(5) -0.0027(5)
C22 0.0167(6) 0.0279(7) 0.0217(6) -0.0090(5) 0.0005(5) -0.0048(5)
C11 0.0210(6) 0.0250(7) 0.0236(7) -0.0049(5) -0.0047(5) -0.0054(5)
C17 0.0161(6) 0.0277(7) 0.0201(6) -0.0076(5) 0.0002(5) -0.0051(5)
C3 0.0227(6) 0.0292(7) 0.0234(7) -0.0114(6) -0.0010(5) -0.0043(5)
C23 0.0186(6) 0.0262(7) 0.0183(6) -0.0063(5) -0.0045(5) -0.0022(5)
C28 0.0181(6) 0.0279(7) 0.0194(6) -0.0086(5) -0.0029(5) -0.0022(5)
C7 0.0193(6) 0.0244(7) 0.0258(7) -0.0056(5) -0.0041(5) -0.0025(5)
C6 0.0191(6) 0.0258(7) 0.0206(6) -0.0061(5) -0.0018(5) -0.0049(5)
C12 0.0260(7) 0.0264(7) 0.0254(7) -0.0069(6) -0.0048(5) -0.0053(5)
C18 0.0264(7) 0.0272(7) 0.0231(7) -0.0077(5) -0.0022(5) -0.0054(5)
C27 0.0258(7) 0.0275(7) 0.0222(6) -0.0062(5) -0.0049(5) -0.0078(6)
C21 0.0221(6) 0.0346(8) 0.0201(7) -0.0058(6) -0.0023(5) -0.0067(6)
C24 0.0197(6) 0.0283(7) 0.0266(7) -0.0095(6) -0.0028(5) -0.0022(5)
C19 0.0378(8) 0.0314(8) 0.0264(7) -0.0137(6) -0.0008(6) -0.0098(6)
C26 0.0194(7) 0.0405(8) 0.0256(7) -0.0067(6) -0.0014(5) -0.0117(6)
C25 0.0175(6) 0.0372(8) 0.0299(7) -0.0117(6) -0.0002(5) -0.0019(6)
C13 0.0370(8) 0.0331(8) 0.0246(7) -0.0051(6) -0.0087(6) -0.0096(6)
C16 0.0267(7) 0.0311(8) 0.0286(7) -0.0082(6) -0.0066(6) 0.0007(6)
C1 0.0239(7) 0.0265(7) 0.0409(9) -0.0092(6) -0.0071(6) 0.0024(6)
C15 0.0317(8) 0.0349(8) 0.0378(9) -0.0065(7) -0.0123(7) 0.0045(6)
C20 0.0340(8) 0.0437(9) 0.0201(7) -0.0125(6) -0.0033(6) -0.0121(7)
C14 0.0364(8) 0.0348(8) 0.0319(8) -0.0014(7) -0.0156(7) -0.0044(7)
B1 0.0174(7) 0.0219(7) 0.0204(7) -0.0071(6) -0.0018(5) -0.0005(5)

loop_
_atom_type_symbol
_atom_type_description
_atom_type_scat_dispersion_real
_atom_type_scat_dispersion_imag
_atom_type_scat_source
C C 0.0181 0.0091 'International Tables Vol C Tables 4.2.6.8 and 6.1.1.4'
H H 0.0000 0.0000 'International Tables Vol C Tables 4.2.6.8 and 6.1.1.4'
B B 0.0090 0.0039 'International Tables Vol C Tables 4.2.6.8 and 6.1.1.4'
F F 0.0727 0.0534 'International Tables Vol C Tables 4.2.6.8 and 6.1.1.4'
O O 0.0492 0.0322 'International Tables Vol C Tables 4.2.6.8 and 6.1.1.4'
S S 0.3331 0.5567 'International Tables Vol C Tables 4.2.6.8 and 6.1.1.4'

loop_
_geom_angle_atom_site_label_1
_geom_angle_atom_site_label_2
_geom_angle_atom_site_label_3
_geom_angle
_geom_angle_site_symmetry_1
_geom_angle_site_symmetry_3
_geom_angle_publ_flag
C10 S1 B1 97.52(7) . . ?
C8 O1 B1 122.35(10) . . ?
C2 O2 C1 117.33(12) . . ?
C4 C5 C8 122.06(12) . . ?
C6 C5 C4 118.65(12) . . ?
C6 C5 C8 119.28(12) . . ?
C3 C4 C5 120.67(13) . . ?
C9 C10 S1 122.52(11) . . ?
C9 C10 C11 120.92(13) . . ?
C11 C10 S1 116.45(10) . . ?
O1 C8 C5 114.56(11) . . ?
O1 C8 C9 122.59(12) . . ?
C9 C8 C5 122.84(12) . . ?
C10 C9 C8 123.20(12) . . ?
O2 C2 C3 115.36(13) . . ?
O2 C2 C7 124.46(13) . . ?
C7 C2 C3 120.17(13) . . ?
F5 C22 C17 119.42(12) . . ?
F5 C22 C21 116.85(13) . . ?
C21 C22 C17 123.72(13) . . ?
C12 C11 C10 121.02(13) . . ?
C12 C11 C16 118.41(13) . . ?
C16 C11 C10 120.57(13) . . ?
C22 C17 B1 118.03(12) . . ?
C18 C17 C22 114.49(13) . . ?
C18 C17 B1 127.36(12) . . ?
C4 C3 C2 119.91(13) . . ?
C28 C23 C24 113.74(13) . . ?
C28 C23 B1 127.37(12) . . ?
C24 C23 B1 118.67(12) . . ?
F10 C28 C23 120.81(12) . . ?
F10 C28 C27 114.98(12) . . ?
C23 C28 C27 124.21(13) . . ?
C6 C7 C2 119.45(13) . . ?
C7 C6 C5 121.10(13) . . ?
C13 C12 C11 120.75(14) . . ?
F1 C18 C17 120.22(13) . . ?
F1 C18 C19 116.27(13) . . ?
C19 C18 C17 123.50(14) . . ?
F9 C27 C28 120.32(13) . . ?
F9 C27 C26 120.25(13) . . ?
C26 C27 C28 119.44(14) . . ?
F4 C21 C22 120.64(14) . . ?
F4 C21 C20 120.10(13) . . ?
C20 C21 C22 119.26(14) . . ?
F6 C24 C23 119.44(13) . . ?
F6 C24 C25 116.52(13) . . ?
C25 C24 C23 124.02(14) . . ?
F2 C19 C18 121.01(15) . . ?
F2 C19 C20 119.56(14) . . ?
C20 C19 C18 119.42(14) . . ?
F8 C26 C27 120.52(14) . . ?
F8 C26 C25 120.44(14) . . ?
C27 C26 C25 119.04(13) . . ?
F7 C25 C24 120.55(14) . . ?
F7 C25 C26 119.90(13) . . ?
C26 C25 C24 119.54(14) . . ?
C12 C13 C14 120.10(15) . . ?
C15 C16 C11 120.62(15) . . ?
C16 C15 C14 120.29(15) . . ?
F3 C20 C21 120.40(15) . . ?
F3 C20 C19 120.01(15) . . ?
C21 C20 C19 119.59(14) . . ?
C15 C14 C13 119.82(14) . . ?
O1 B1 S1 105.95(9) . . ?
O1 B1 C17 107.19(10) . . ?
O1 B1 C23 112.98(11) . . ?
C17 B1 S1 113.81(10) . . ?
C17 B1 C23 108.44(11) . . ?
C23 B1 S1 108.57(9) . . ?

loop_
_geom_bond_atom_site_label_1
_geom_bond_atom_site_label_2
_geom_bond_distance
_geom_bond_site_symmetry_2
_geom_bond_publ_flag
S1 C10 1.7184(14) . ?
S1 B1 1.9407(16) . ?
F5 C22 1.3487(16) . ?
F10 C28 1.3559(16) . ?
F9 C27 1.3416(17) . ?
F1 C18 1.3495(17) . ?
F6 C24 1.3515(17) . ?
F4 C21 1.3430(17) . ?
O1 C8 1.3012(16) . ?
O1 B1 1.4925(17) . ?
F8 C26 1.3365(17) . ?
F7 C25 1.3424(17) . ?
F3 C20 1.3412(17) . ?
F2 C19 1.3403(18) . ?
O2 C2 1.3536(17) . ?
O2 C1 1.4346(19) . ?
C5 C4 1.4073(19) . ?
C5 C8 1.4583(18) . ?
C5 C6 1.3976(19) . ?
C4 C3 1.376(2) . ?
C10 C9 1.384(2) . ?
C10 C11 1.4762(19) . ?
C8 C9 1.4083(18) . ?
C2 C3 1.400(2) . ?
C2 C7 1.395(2) . ?
C22 C17 1.3938(19) . ?
C22 C21 1.381(2) . ?
C11 C12 1.399(2) . ?
C11 C16 1.401(2) . ?
C17 C18 1.388(2) . ?
C17 B1 1.616(2) . ?
C23 C28 1.383(2) . ?
C23 C24 1.3960(19) . ?
C23 B1 1.640(2) . ?
C28 C27 1.386(2) . ?
C7 C6 1.3841(19) . ?
C12 C13 1.386(2) . ?
C18 C19 1.383(2) . ?
C27 C26 1.377(2) . ?
C21 C20 1.374(2) . ?
C24 C25 1.380(2) . ?
C19 C20 1.381(2) . ?
C26 C25 1.378(2) . ?
C13 C14 1.387(2) . ?
C16 C15 1.385(2) . ?
C15 C14 1.386(3) . ?

loop_
_smtbx_masks_void_nr
_smtbx_masks_void_average_x
_smtbx_masks_void_average_y
_smtbx_masks_void_average_z
_smtbx_masks_void_volume
_smtbx_masks_void_count_electrons
_smtbx_masks_void_content
1 0.000 0.000 0.000 215.9 54.6 ?
